data_4506494
loop_
_publ_author_name
'Zhang, Ying'
'Yang, Jin'
'Yang, Yan'
'Guo, Jiao'
'Ma, Jian-Fang'

_publ_section_title
;
 Syntheses, Structures, and Luminescent Properties of a Series of
 Coordination Compounds Based on (4-Carboxylphenyl)
 (4-(2&#x2032;-Carboxylphenyl)benzyl) Ether and Different N-Donor Ligands
;
_journal_issue 8
_journal_name_full 'Crystal Growth &amp; Design'
_journal_page_first 4060
_journal_paper_doi 10.1021/cg300540d
_journal_volume 12
_journal_year 2012
_chemical_formula_moiety 'C31 H28 Cd N4 O6'
_chemical_formula_sum 'C31 H28 Cd N4 O6'
_chemical_formula_weight 664.97
_chemical_name_systematic
;
 ?
;
_space_group_IT_number 14
_symmetry_cell_setting monoclinic
_symmetry_space_group_name_Hall '-P 2ybc'
_symmetry_space_group_name_H-M 'P 1 21/c 1'
_atom_sites_solution_hydrogens geom
_atom_sites_solution_primary direct
_atom_sites_solution_secondary difmap
_audit_creation_method SHELXL-97
_cell_angle_alpha 90.00
_cell_angle_beta 100.108(4)
_cell_angle_gamma 90.00
_cell_formula_units_Z 4
_cell_length_a 7.4020(3)
_cell_length_b 21.9260(7)
_cell_length_c 17.9520(9)
_cell_measurement_reflns_used 2958
_cell_measurement_temperature 293(2)
_cell_measurement_theta_max 29.0746
_cell_measurement_theta_min 2.7895
_cell_volume 2868.3(2)
_computing_cell_refinement CrysAlis
_computing_data_collection 'CrysAlis (Oxford Diffraction, 2006)'
_computing_data_reduction CrysAlis
_computing_structure_refinement 'SHELXL-97 (Sheldrick, 2008)'
_computing_structure_solution 'SHELXS-97 (Sheldrick, 2008)'
_diffrn_ambient_temperature 293(2)
_diffrn_detector_area_resol_mean 10.0
_diffrn_measured_fraction_theta_full 0.995
_diffrn_measured_fraction_theta_max 0.995
_diffrn_measurement_device_type 'Oxford Diffraction Gemini R Ultra'
_diffrn_measurement_method '\w scan'
_diffrn_radiation_monochromator graphite
_diffrn_radiation_source 'fine-focus sealed tube'
_diffrn_radiation_type MoK\a
_diffrn_radiation_wavelength 0.71069
_diffrn_reflns_av_R_equivalents 0.0416
_diffrn_reflns_av_sigmaI/netI 0.0648
_diffrn_reflns_limit_h_max 7
_diffrn_reflns_limit_h_min -8
_diffrn_reflns_limit_k_max 22
_diffrn_reflns_limit_k_min -26
_diffrn_reflns_limit_l_max 21
_diffrn_reflns_limit_l_min -18
_diffrn_reflns_number 11089
_diffrn_reflns_theta_full 25.02
_diffrn_reflns_theta_max 25.02
_diffrn_reflns_theta_min 2.80
_exptl_absorpt_coefficient_mu 0.813
_exptl_absorpt_correction_T_max 0.9088
_exptl_absorpt_correction_T_min 0.8810
_exptl_absorpt_correction_type multi-scan
_exptl_absorpt_process_details
;
CrysAlis (Oxford Diffraction, 2006)
;
_exptl_crystal_colour colourless
_exptl_crystal_density_diffrn 1.540
_exptl_crystal_density_method 'not measured'
_exptl_crystal_description block
_exptl_crystal_F_000 1352
_exptl_crystal_size_max 0.16
_exptl_crystal_size_mid 0.15
_exptl_crystal_size_min 0.12
_refine_diff_density_max 0.497
_refine_diff_density_min -0.351
_refine_diff_density_rms 0.072
_refine_ls_extinction_method none
_refine_ls_goodness_of_fit_ref 1.049
_refine_ls_hydrogen_treatment constr
_refine_ls_matrix_type full
_refine_ls_number_parameters 379
_refine_ls_number_reflns 5038
_refine_ls_number_restraints 1
_refine_ls_restrained_S_all 1.050
_refine_ls_R_factor_all 0.0770
_refine_ls_R_factor_gt 0.0459
_refine_ls_shift/su_max 0.001
_refine_ls_shift/su_mean 0.000
_refine_ls_structure_factor_coef Fsqd
_refine_ls_weighting_details 'calc w=1/[\s^2^(Fo^2^)+(0.0298P)^2^+0.0795P] where P=(Fo^2^+2Fc^2^)/3'
_refine_ls_weighting_scheme calc
_refine_ls_wR_factor_gt 0.0803
_refine_ls_wR_factor_ref 0.0913
_reflns_number_gt 3591
_reflns_number_total 5038
_reflns_threshold_expression >2\s(I)
_cod_data_source_file cg300540d_si_002.cif
_cod_data_source_block Compound-5
_cod_depositor_comments
;
The following automatic conversions were performed:

'_symmetry_cell_setting' value 'Monoclinic' changed to 'monoclinic'
according to /home/saulius/struct/CIF-dictionaries/cif_core.dic
dictionary named 'cif_core.dic' version 2.4.2 from 2011-04-26.

Automatic conversion script
Id: cif_fix_values 1891 2012-01-12 08:04:46Z andrius 
;
_cod_original_sg_symbol_H-M P21/c
_cod_database_code 4506494

loop_
_symmetry_equiv_pos_as_xyz
'x, y, z'
'-x, y+1/2, -z+1/2'
'-x, -y, -z'
'x, -y-1/2, z-1/2'

loop_
_atom_site_label
_atom_site_type_symbol
_atom_site_fract_x
_atom_site_fract_y
_atom_site_fract_z
_atom_site_U_iso_or_equiv
_atom_site_adp_type
_atom_site_occupancy
_atom_site_symmetry_multiplicity
_atom_site_calc_flag
_atom_site_refinement_flags
Cd1 Cd -0.04061(4) 0.176799(13) 0.063635(19) 0.04351(13) Uani 1 1 d U
C1 C -1.2510(6) 0.66077(17) 0.3239(3) 0.0393(10) Uani 1 1 d .
C2 C -1.4115(6) 0.65745(17) 0.2594(3) 0.0410(10) Uani 1 1 d .
C3 C -1.5771(6) 0.68222(17) 0.2734(3) 0.0490(11) Uani 1 1 d .
H3 H -1.5880 0.6925 0.3226 0.059 Uiso 1 1 calc R
C4 C -1.7219(6) 0.6915(2) 0.2164(3) 0.0631(14) Uani 1 1 d .
H4 H -1.8306 0.7080 0.2268 0.076 Uiso 1 1 calc R
C5 C -1.7070(7) 0.6764(2) 0.1438(3) 0.0652(14) Uani 1 1 d .
H5 H -1.8027 0.6850 0.1042 0.078 Uiso 1 1 calc R
C6 C -1.5484(7) 0.6484(2) 0.1293(3) 0.0590(13) Uani 1 1 d .
H6 H -1.5422 0.6361 0.0802 0.071 Uiso 1 1 calc R
C7 C -1.3990(6) 0.63825(18) 0.1865(3) 0.0452(11) Uani 1 1 d .
C8 C -1.2357(6) 0.60542(18) 0.1679(3) 0.0472(11) Uani 1 1 d .
C9 C -1.1831(6) 0.6128(2) 0.0991(3) 0.0599(13) Uani 1 1 d .
H9 H -1.2483 0.6397 0.0643 0.072 Uiso 1 1 calc R
C10 C -1.0351(7) 0.5813(2) 0.0796(3) 0.0645(14) Uani 1 1 d .
H10 H -1.0020 0.5873 0.0325 0.077 Uiso 1 1 calc R
C11 C -0.9381(6) 0.54127(19) 0.1303(3) 0.0543(12) Uani 1 1 d .
C12 C -0.9909(7) 0.5321(2) 0.1990(3) 0.0654(14) Uani 1 1 d .
H12 H -0.9269 0.5046 0.2333 0.079 Uiso 1 1 calc R
C13 C -1.1399(7) 0.56387(19) 0.2175(3) 0.0586(13) Uani 1 1 d .
H13 H -1.1753 0.5570 0.2640 0.070 Uiso 1 1 calc R
C14 C -0.7693(7) 0.50940(18) 0.1120(3) 0.0625(14) Uani 1 1 d .
H14A H -0.7482 0.5215 0.0623 0.075 Uiso 1 1 calc R
H14B H -0.6621 0.5202 0.1490 0.075 Uiso 1 1 calc R
C15 C -0.6661(6) 0.40747(18) 0.1009(2) 0.0451(11) Uani 1 1 d .
C16 C -0.4878(6) 0.42356(19) 0.0957(3) 0.0526(12) Uani 1 1 d .
H16 H -0.4520 0.4643 0.0996 0.063 Uiso 1 1 calc R
C17 C -0.3634(6) 0.37889(19) 0.0847(3) 0.0499(12) Uani 1 1 d .
H17 H -0.2431 0.3899 0.0827 0.060 Uiso 1 1 calc R
C18 C -0.4135(5) 0.31832(17) 0.0766(2) 0.0403(10) Uani 1 1 d .
C19 C -0.5927(6) 0.30312(18) 0.0823(2) 0.0433(11) Uani 1 1 d .
H19 H -0.6289 0.2625 0.0774 0.052 Uiso 1 1 calc R
C20 C -0.7166(6) 0.34582(18) 0.0947(2) 0.0446(11) Uani 1 1 d .
H20 H -0.8351 0.3342 0.0992 0.054 Uiso 1 1 calc R
C21 C -0.2822(6) 0.26945(19) 0.0632(2) 0.0463(11) Uani 1 1 d .
C22 C -0.0742(7) 0.1679(2) -0.1183(4) 0.0780(16) Uani 1 1 d .
H22 H -0.1982 0.1584 -0.1232 0.094 Uiso 1 1 calc R
C23 C 0.0152(8) 0.1754(3) -0.1760(3) 0.0794(17) Uani 1 1 d .
H23 H -0.0331 0.1725 -0.2273 0.095 Uiso 1 1 calc R
C24 C 0.2020(6) 0.18687(18) -0.0698(3) 0.0501(12) Uani 1 1 d .
H24 H 0.3097 0.1928 -0.0351 0.060 Uiso 1 1 calc R
C25 C 0.3473(7) 0.1991(2) -0.1837(3) 0.0723(16) Uani 1 1 d .
H25A H 0.4467 0.2181 -0.1491 0.087 Uiso 1 1 calc R
H25B H 0.3094 0.2270 -0.2254 0.087 Uiso 1 1 calc R
C26 C 0.4149(7) 0.1417(2) -0.2132(3) 0.0653(14) Uani 1 1 d .
H26A H 0.3161 0.1219 -0.2474 0.078 Uiso 1 1 calc R
H26B H 0.5130 0.1506 -0.2410 0.078 Uiso 1 1 calc R
C27 C -0.3459(6) 0.07770(18) 0.0846(2) 0.0452(11) Uani 1 1 d .
H27 H -0.4296 0.1093 0.0850 0.054 Uiso 1 1 calc R
C28 C -0.1015(6) 0.0280(2) 0.0774(3) 0.0500(12) Uani 1 1 d .
H28 H 0.0182 0.0189 0.0719 0.060 Uiso 1 1 calc R
C29 C -0.2263(6) -0.01323(19) 0.0898(3) 0.0553(13) Uani 1 1 d .
H29 H -0.2099 -0.0552 0.0942 0.066 Uiso 1 1 calc R
C30 C -0.5606(6) -0.0041(2) 0.1079(3) 0.0599(14) Uani 1 1 d .
H30A H -0.6208 -0.0256 0.0632 0.072 Uiso 1 1 calc R
H30B H -0.6374 0.0303 0.1161 0.072 Uiso 1 1 calc R
C31 C -0.5430(7) -0.0457(2) 0.1743(3) 0.0625(14) Uani 1 1 d .
H31A H -0.4564 -0.0292 0.2163 0.075 Uiso 1 1 calc R
H31B H -0.6608 -0.0505 0.1902 0.075 Uiso 1 1 calc R
O1 O -1.2649(4) 0.63780(14) 0.38604(18) 0.0555(8) Uani 1 1 d .
O2 O -1.1110(4) 0.68891(13) 0.31329(17) 0.0547(8) Uani 1 1 d .
O3 O -0.8016(4) 0.44610(12) 0.11393(19) 0.0613(9) Uani 1 1 d .
O4 O -0.1160(4) 0.28229(13) 0.0685(2) 0.0730(11) Uani 1 1 d .
O5 O -0.3394(4) 0.21653(12) 0.04843(19) 0.0566(8) Uani 1 1 d U
O6 O 0.4799(4) 0.10296(13) -0.15161(18) 0.0552(8) Uani 1 1 d .
N1 N 0.0415(5) 0.17606(16) -0.0508(2) 0.0490(9) Uani 1 1 d .
N2 N 0.1920(5) 0.18831(16) -0.1441(2) 0.0555(10) Uani 1 1 d .
N3 N -0.1744(5) 0.08514(15) 0.0738(2) 0.0467(9) Uani 1 1 d .
N4 N -0.3827(4) 0.01860(15) 0.0948(2) 0.0488(10) Uani 1 1 d .

loop_
_atom_site_aniso_label
_atom_site_aniso_U_11
_atom_site_aniso_U_22
_atom_site_aniso_U_33
_atom_site_aniso_U_23
_atom_site_aniso_U_13
_atom_site_aniso_U_12
Cd1 0.03909(19) 0.03999(19) 0.0544(2) -0.00082(16) 0.01636(15) 0.00117(15)
C1 0.042(3) 0.030(2) 0.050(3) -0.002(2) 0.019(2) 0.010(2)
C2 0.046(3) 0.033(2) 0.046(3) 0.0077(19) 0.014(2) 0.008(2)
C3 0.050(3) 0.043(2) 0.057(3) 0.007(2) 0.018(2) 0.000(2)
C4 0.043(3) 0.074(3) 0.074(4) 0.014(3) 0.014(3) 0.007(2)
C5 0.051(3) 0.068(3) 0.070(4) 0.011(3) -0.007(3) -0.001(3)
C6 0.065(3) 0.054(3) 0.058(4) -0.002(2) 0.011(3) 0.004(3)
C7 0.051(3) 0.045(2) 0.039(3) 0.000(2) 0.007(2) 0.002(2)
C8 0.061(3) 0.041(2) 0.040(3) -0.004(2) 0.009(2) 0.000(2)
C9 0.070(3) 0.068(3) 0.042(3) 0.002(2) 0.009(3) 0.017(3)
C10 0.079(4) 0.079(3) 0.037(3) -0.002(3) 0.015(3) 0.022(3)
C11 0.069(3) 0.042(3) 0.055(3) -0.003(2) 0.019(3) 0.009(2)
C12 0.082(4) 0.056(3) 0.063(4) 0.018(3) 0.025(3) 0.031(3)
C13 0.082(3) 0.050(3) 0.050(3) 0.009(2) 0.026(3) 0.017(3)
C14 0.080(4) 0.044(3) 0.067(4) -0.005(2) 0.026(3) 0.011(3)
C15 0.051(3) 0.047(3) 0.039(3) -0.001(2) 0.015(2) 0.008(2)
C16 0.066(3) 0.036(2) 0.058(3) -0.003(2) 0.019(2) -0.001(2)
C17 0.047(3) 0.046(3) 0.059(3) -0.003(2) 0.019(2) -0.003(2)
C18 0.046(2) 0.039(2) 0.039(3) -0.002(2) 0.014(2) 0.000(2)
C19 0.046(2) 0.035(2) 0.051(3) -0.006(2) 0.012(2) -0.003(2)
C20 0.039(2) 0.043(2) 0.054(3) -0.007(2) 0.015(2) -0.001(2)
C21 0.056(3) 0.041(3) 0.046(3) 0.007(2) 0.019(2) 0.001(2)
C22 0.049(3) 0.104(4) 0.081(5) 0.003(4) 0.012(3) 0.012(3)
C23 0.061(4) 0.119(5) 0.055(4) 0.010(3) 0.001(3) 0.027(3)
C24 0.049(3) 0.048(3) 0.055(3) -0.005(2) 0.014(2) 0.005(2)
C25 0.095(4) 0.049(3) 0.086(4) 0.016(3) 0.053(3) 0.004(3)
C26 0.077(3) 0.068(3) 0.059(4) 0.009(3) 0.033(3) 0.009(3)
C27 0.047(3) 0.034(2) 0.056(3) -0.005(2) 0.014(2) 0.001(2)
C28 0.037(2) 0.050(3) 0.065(3) -0.006(2) 0.016(2) -0.002(2)
C29 0.044(3) 0.035(2) 0.091(4) 0.001(2) 0.020(3) 0.009(2)
C30 0.044(3) 0.056(3) 0.083(4) -0.001(3) 0.021(3) 0.005(2)
C31 0.067(3) 0.053(3) 0.075(4) -0.005(3) 0.033(3) 0.007(3)
O1 0.0524(18) 0.069(2) 0.047(2) 0.0167(17) 0.0146(16) -0.0006(16)
O2 0.0509(18) 0.0605(19) 0.054(2) 0.0139(16) 0.0129(15) -0.0075(16)
O3 0.065(2) 0.0428(18) 0.082(3) -0.0076(16) 0.0294(18) 0.0156(16)
O4 0.0441(19) 0.0512(19) 0.125(3) -0.0124(19) 0.0194(19) 0.0012(17)
O5 0.0506(13) 0.0343(16) 0.092(3) -0.0060(16) 0.0307(17) 0.0066(13)
O6 0.065(2) 0.0482(18) 0.057(2) -0.0015(16) 0.0235(17) -0.0012(16)
N1 0.048(2) 0.058(2) 0.045(3) 0.0013(19) 0.017(2) 0.0075(19)
N2 0.067(3) 0.052(2) 0.054(3) 0.012(2) 0.029(2) 0.011(2)
N3 0.044(2) 0.041(2) 0.057(3) -0.0064(17) 0.0157(18) -0.0039(18)
N4 0.042(2) 0.044(2) 0.065(3) -0.0034(18) 0.0198(19) 0.0002(18)

loop_
_atom_type_symbol
_atom_type_description
_atom_type_scat_dispersion_real
_atom_type_scat_dispersion_imag
_atom_type_scat_source
C C 0.0033 0.0016 'International Tables Vol C Tables 4.2.6.8 and 6.1.1.4'
H H 0.0000 0.0000 'International Tables Vol C Tables 4.2.6.8 and 6.1.1.4'
O O 0.0106 0.0060 'International Tables Vol C Tables 4.2.6.8 and 6.1.1.4'
Cd Cd -0.8075 1.2024 'International Tables Vol C Tables 4.2.6.8 and 6.1.1.4'
N N 0.0061 0.0033 'International Tables Vol C Tables 4.2.6.8 and 6.1.1.4'

loop_
_geom_angle_atom_site_label_1
_geom_angle_atom_site_label_2
_geom_angle_atom_site_label_3
_geom_angle
_geom_angle_site_symmetry_1
_geom_angle_site_symmetry_3
N1 Cd1 N3 105.10(13) . .
N1 Cd1 O2 135.44(12) . 2_445
N3 Cd1 O2 99.85(12) . 2_445
N1 Cd1 O5 107.31(12) . .
N3 Cd1 O5 85.53(11) . .
O2 Cd1 O5 110.96(11) 2_445 .
N1 Cd1 O5 107.31(12) . 1
N3 Cd1 O5 85.53(11) . 1
O2 Cd1 O5 110.96(11) 2_445 1
O5 Cd1 O5 0.00(19) . 1
N1 Cd1 O4 98.25(13) . .
N3 Cd1 O4 138.60(12) . .
O2 Cd1 O4 86.03(11) 2_445 .
O5 Cd1 O4 54.73(10) . .
O5 Cd1 O4 54.73(10) 1 .
N1 Cd1 O1 87.36(12) . 2_445
N3 Cd1 O1 92.83(11) . 2_445
O2 Cd1 O1 54.76(10) 2_445 2_445
O5 Cd1 O1 165.17(11) . 2_445
O5 Cd1 O1 165.17(11) 1 2_445
O4 Cd1 O1 122.31(11) . 2_445
N1 Cd1 C21 106.76(12) . .
N3 Cd1 C21 111.63(13) . .
O2 Cd1 C21 97.23(12) 2_445 .
O5 Cd1 C21 27.43(11) . .
O5 Cd1 C21 27.43(11) 1 .
O4 Cd1 C21 27.50(11) . .
O1 Cd1 C21 146.51(12) 2_445 .
N1 Cd1 C1 111.92(13) . 2_445
N3 Cd1 C1 97.34(12) . 2_445
O2 Cd1 C1 27.41(11) 2_445 2_445
O5 Cd1 C1 138.28(12) . 2_445
O5 Cd1 C1 138.28(12) 1 2_445
O4 Cd1 C1 105.05(12) . 2_445
O1 Cd1 C1 27.36(10) 2_445 2_445
C21 Cd1 C1 122.65(13) . 2_445
O1 C1 O2 122.5(4) . .
O1 C1 C2 119.4(4) . .
O2 C1 C2 118.0(4) . .
O1 C1 Cd1 64.2(2) . 2_455
O2 C1 Cd1 58.4(2) . 2_455
C2 C1 Cd1 175.1(3) . 2_455
C7 C2 C3 119.3(4) . .
C7 C2 C1 124.2(4) . .
C3 C2 C1 116.0(4) . .
C4 C3 C2 121.4(5) . .
C4 C3 H3 119.3 . .
C2 C3 H3 119.3 . .
C3 C4 C5 119.7(5) . .
C3 C4 H4 120.2 . .
C5 C4 H4 120.2 . .
C4 C5 C6 119.8(5) . .
C4 C5 H5 120.1 . .
C6 C5 H5 120.1 . .
C7 C6 C5 121.5(5) . .
C7 C6 H6 119.3 . .
C5 C6 H6 119.3 . .
C6 C7 C2 118.1(4) . .
C6 C7 C8 118.9(4) . .
C2 C7 C8 123.0(4) . .
C9 C8 C13 117.7(4) . .
C9 C8 C7 120.9(4) . .
C13 C8 C7 121.2(4) . .
C8 C9 C10 122.0(4) . .
C8 C9 H9 119.0 . .
C10 C9 H9 119.0 . .
C11 C10 C9 119.6(5) . .
C11 C10 H10 120.2 . .
C9 C10 H10 120.2 . .
C12 C11 C10 119.4(4) . .
C12 C11 C14 120.2(4) . .
C10 C11 C14 120.4(4) . .
C11 C12 C13 120.3(4) . .
C11 C12 H12 119.8 . .
C13 C12 H12 119.8 . .
C8 C13 C12 120.9(4) . .
C8 C13 H13 119.5 . .
C12 C13 H13 119.5 . .
O3 C14 C11 107.4(4) . .
O3 C14 H14A 110.2 . .
C11 C14 H14A 110.2 . .
O3 C14 H14B 110.2 . .
C11 C14 H14B 110.2 . .
H14A C14 H14B 108.5 . .
O3 C15 C16 126.3(4) . .
O3 C15 C20 114.7(4) . .
C16 C15 C20 119.0(4) . .
C17 C16 C15 119.7(4) . .
C17 C16 H16 120.1 . .
C15 C16 H16 120.1 . .
C18 C17 C16 121.6(4) . .
C18 C17 H17 119.2 . .
C16 C17 H17 119.2 . .
C17 C18 C19 117.8(4) . .
C17 C18 C21 122.5(4) . .
C19 C18 C21 119.7(3) . .
C20 C19 C18 121.9(4) . .
C20 C19 H19 119.1 . .
C18 C19 H19 119.1 . .
C19 C20 C15 120.0(4) . .
C19 C20 H20 120.0 . .
C15 C20 H20 120.0 . .
O5 C21 O5 0.0(5) 1 .
O5 C21 O4 121.2(4) 1 .
O5 C21 O4 121.2(4) . .
O5 C21 C18 119.7(4) 1 .
O5 C21 C18 119.7(4) . .
O4 C21 C18 119.1(4) . .
O5 C21 Cd1 60.1(2) 1 .
O5 C21 Cd1 60.1(2) . .
O4 C21 Cd1 61.8(2) . .
C18 C21 Cd1 170.5(3) . .
C23 C22 N1 110.7(5) . .
C23 C22 H22 124.7 . .
N1 C22 H22 124.7 . .
C22 C23 N2 105.7(5) . .
C22 C23 H23 127.2 . .
N2 C23 H23 127.2 . .
N1 C24 N2 111.9(4) . .
N1 C24 H24 124.0 . .
N2 C24 H24 124.0 . .
N2 C25 C26 112.1(4) . .
N2 C25 H25A 109.2 . .
C26 C25 H25A 109.2 . .
N2 C25 H25B 109.2 . .
C26 C25 H25B 109.2 . .
H25A C25 H25B 107.9 . .
O6 C26 C25 108.6(4) . .
O6 C26 H26A 110.0 . .
C25 C26 H26A 110.0 . .
O6 C26 H26B 110.0 . .
C25 C26 H26B 110.0 . .
H26A C26 H26B 108.3 . .
N3 C27 N4 111.2(4) . .
N3 C27 H27 124.4 . .
N4 C27 H27 124.4 . .
C29 C28 N3 110.5(4) . .
C29 C28 H28 124.8 . .
N3 C28 H28 124.8 . .
C28 C29 N4 106.4(4) . .
C28 C29 H29 126.8 . .
N4 C29 H29 126.8 . .
N4 C30 C31 112.5(4) . .
N4 C30 H30A 109.1 . .
C31 C30 H30A 109.1 . .
N4 C30 H30B 109.1 . .
C31 C30 H30B 109.1 . .
H30A C30 H30B 107.8 . .
O6 C31 C30 107.4(4) 3 .
O6 C31 H31A 110.2 3 .
C30 C31 H31A 110.2 . .
O6 C31 H31B 110.2 3 .
C30 C31 H31B 110.2 . .
H31A C31 H31B 108.5 . .
C1 O1 Cd1 88.5(3) . 2_455
C1 O2 Cd1 94.2(3) . 2_455
C15 O3 C14 118.3(3) . .
C21 O4 Cd1 90.7(3) . .
O5 O5 C21 0(10) 1 .
O5 O5 Cd1 0(6) 1 .
C21 O5 Cd1 92.5(3) . .
C26 O6 C31 113.0(4) . 3
C24 N1 C22 104.3(4) . .
C24 N1 Cd1 129.8(3) . .
C22 N1 Cd1 125.8(3) . .
C24 N2 C23 107.3(4) . .
C24 N2 C25 125.4(4) . .
C23 N2 C25 127.2(5) . .
C27 N3 C28 105.1(3) . .
C27 N3 Cd1 124.4(3) . .
C28 N3 Cd1 130.2(3) . .
C27 N4 C29 106.8(3) . .
C27 N4 C30 124.0(4) . .
C29 N4 C30 129.2(4) . .

loop_
_geom_bond_atom_site_label_1
_geom_bond_atom_site_label_2
_geom_bond_distance
_geom_bond_site_symmetry_2
Cd1 N1 2.242(3) .
Cd1 N3 2.262(3) .
Cd1 O2 2.311(3) 2_445
Cd1 O5 2.348(3) .
Cd1 O5 2.348(3) 1
Cd1 O4 2.385(3) .
Cd1 O1 2.438(3) 2_445
Cd1 C21 2.706(4) .
Cd1 C1 2.707(4) 2_445
C1 O1 1.244(5) .
C1 O2 1.250(5) .
C1 C2 1.509(6) .
C1 Cd1 2.707(4) 2_455
C2 C7 1.393(6) .
C2 C3 1.403(5) .
C3 C4 1.361(6) .
C3 H3 0.9300 .
C4 C5 1.368(7) .
C4 H4 0.9300 .
C5 C6 1.390(6) .
C5 H5 0.9300 .
C6 C7 1.388(6) .
C6 H6 0.9300 .
C7 C8 1.494(6) .
C8 C9 1.369(6) .
C8 C13 1.380(6) .
C9 C10 1.391(6) .
C9 H9 0.9300 .
C10 C11 1.373(6) .
C10 H10 0.9300 .
C11 C12 1.371(6) .
C11 C14 1.517(6) .
C12 C13 1.393(6) .
C12 H12 0.9300 .
C13 H13 0.9300 .
C14 O3 1.410(5) .
C14 H14A 0.9700 .
C14 H14B 0.9700 .
C15 O3 1.364(5) .
C15 C16 1.385(6) .
C15 C20 1.402(5) .
C16 C17 1.382(5) .
C16 H16 0.9300 .
C17 C18 1.379(5) .
C17 H17 0.9300 .
C18 C19 1.389(5) .
C18 C21 1.494(5) .
C19 C20 1.356(5) .
C19 H19 0.9300 .
C20 H20 0.9300 .
C21 O5 1.248(5) 1
C21 O5 1.248(5) .
C21 O4 1.249(5) .
C22 C23 1.334(7) .
C22 N1 1.367(6) .
C22 H22 0.9300 .
C23 N2 1.363(6) .
C23 H23 0.9300 .
C24 N1 1.314(5) .
C24 N2 1.325(5) .
C24 H24 0.9300 .
C25 N2 1.472(6) .
C25 C26 1.485(6) .
C25 H25A 0.9700 .
C25 H25B 0.9700 .
C26 O6 1.411(5) .
C26 H26A 0.9700 .
C26 H26B 0.9700 .
C27 N3 1.327(5) .
C27 N4 1.343(5) .
C27 H27 0.9300 .
C28 C29 1.339(5) .
C28 N3 1.361(5) .
C28 H28 0.9300 .
C29 N4 1.368(5) .
C29 H29 0.9300 .
C30 N4 1.465(5) .
C30 C31 1.488(6) .
C30 H30A 0.9700 .
C30 H30B 0.9700 .
C31 O6 1.423(5) 3
C31 H31A 0.9700 .
C31 H31B 0.9700 .
O1 Cd1 2.438(3) 2_455
O2 Cd1 2.311(3) 2_455
O5 O5 0.000(5) 1
O6 C31 1.423(5) 3

loop_
_geom_hbond_atom_site_label_D
_geom_hbond_atom_site_label_H
_geom_hbond_atom_site_label_A
_geom_hbond_distance_DH
_geom_hbond_distance_HA
_geom_hbond_distance_DA
_geom_hbond_angle_DHA
_geom_hbond_site_symmetry_A
C20 H20 O4 0.93 2.35 3.227(5) 157.2 1_455
C27 H27 O1 0.93 2.49 3.294(5) 145.1 2_345
C27 H27 O5 0.93 2.56 3.114(5) 118.5 1
C30 H30B O1 0.97 2.46 3.378(5) 156.7 2_345

loop_
_geom_torsion_atom_site_label_1
_geom_torsion_atom_site_label_2
_geom_torsion_atom_site_label_3
_geom_torsion_atom_site_label_4
_geom_torsion
_geom_torsion_site_symmetry_1
_geom_torsion_site_symmetry_4
O1 C1 C2 C7 -131.1(4) . .
O2 C1 C2 C7 51.7(5) . .
Cd1 C1 C2 C7 93(3) 2_455 .
O1 C1 C2 C3 56.5(5) . .
O2 C1 C2 C3 -120.7(4) . .
Cd1 C1 C2 C3 -80(3) 2_455 .
C7 C2 C3 C4 -4.3(6) . .
C1 C2 C3 C4 168.5(4) . .
C2 C3 C4 C5 0.1(7) . .
C3 C4 C5 C6 3.9(7) . .
C4 C5 C6 C7 -3.8(7) . .
C5 C6 C7 C2 -0.4(7) . .
C5 C6 C7 C8 177.3(4) . .
C3 C2 C7 C6 4.3(6) . .
C1 C2 C7 C6 -167.8(4) . .
C3 C2 C7 C8 -173.3(4) . .
C1 C2 C7 C8 14.5(6) . .
C6 C7 C8 C9 34.6(6) . .
C2 C7 C8 C9 -147.8(4) . .
C6 C7 C8 C13 -141.4(5) . .
C2 C7 C8 C13 36.3(6) . .
C13 C8 C9 C10 -1.9(7) . .
C7 C8 C9 C10 -178.0(4) . .
C8 C9 C10 C11 0.2(8) . .
C9 C10 C11 C12 1.2(7) . .
C9 C10 C11 C14 -176.3(4) . .
C10 C11 C12 C13 -1.0(8) . .
C14 C11 C12 C13 176.5(4) . .
C9 C8 C13 C12 2.1(7) . .
C7 C8 C13 C12 178.2(4) . .
C11 C12 C13 C8 -0.7(8) . .
C12 C11 C14 O3 61.6(6) . .
C10 C11 C14 O3 -120.9(5) . .
O3 C15 C16 C17 177.9(4) . .
C20 C15 C16 C17 -0.2(7) . .
C15 C16 C17 C18 1.8(7) . .
C16 C17 C18 C19 -2.0(7) . .
C16 C17 C18 C21 178.8(4) . .
C17 C18 C19 C20 0.5(7) . .
C21 C18 C19 C20 179.7(4) . .
C18 C19 C20 C15 1.2(7) . .
O3 C15 C20 C19 -179.6(4) . .
C16 C15 C20 C19 -1.3(7) . .
C17 C18 C21 O5 -172.5(4) . 1
C19 C18 C21 O5 8.3(6) . 1
C17 C18 C21 O5 -172.5(4) . .
C19 C18 C21 O5 8.3(6) . .
C17 C18 C21 O4 8.8(7) . .
C19 C18 C21 O4 -170.3(4) . .
C17 C18 C21 Cd1 101.4(18) . .
C19 C18 C21 Cd1 -77.8(19) . .
N1 Cd1 C21 O5 95.4(3) . 1
N3 Cd1 C21 O5 -18.9(3) . 1
O2 Cd1 C21 O5 -122.6(3) 2_445 1
O5 Cd1 C21 O5 0.0 . 1
O4 Cd1 C21 O5 170.7(4) . 1
O1 Cd1 C21 O5 -153.0(2) 2_445 1
C1 Cd1 C21 O5 -133.6(2) 2_445 1
N1 Cd1 C21 O5 95.4(3) . .
N3 Cd1 C21 O5 -18.9(3) . .
O2 Cd1 C21 O5 -122.6(3) 2_445 .
O5 Cd1 C21 O5 0.0 1 .
O4 Cd1 C21 O5 170.7(4) . .
O1 Cd1 C21 O5 -153.0(2) 2_445 .
C1 Cd1 C21 O5 -133.6(2) 2_445 .
N1 Cd1 C21 O4 -75.3(3) . .
N3 Cd1 C21 O4 170.4(3) . .
O2 Cd1 C21 O4 66.7(3) 2_445 .
O5 Cd1 C21 O4 -170.7(4) . .
O5 Cd1 C21 O4 -170.7(4) 1 .
O1 Cd1 C21 O4 36.3(4) 2_445 .
C1 Cd1 C21 O4 55.7(3) 2_445 .
N1 Cd1 C21 C18 -173.0(18) . .
N3 Cd1 C21 C18 72.6(18) . .
O2 Cd1 C21 C18 -31.0(18) 2_445 .
O5 Cd1 C21 C18 91.6(18) . .
O5 Cd1 C21 C18 91.6(18) 1 .
O4 Cd1 C21 C18 -97.7(19) . .
O1 Cd1 C21 C18 -61.4(19) 2_445 .
C1 Cd1 C21 C18 -42.0(19) 2_445 .
N1 C22 C23 N2 0.4(6) . .
N2 C25 C26 O6 -62.4(6) . .
N3 C28 C29 N4 -0.4(6) . .
N4 C30 C31 O6 -76.2(5) . 3
O2 C1 O1 Cd1 0.8(4) . 2_455
C2 C1 O1 Cd1 -176.2(3) . 2_455
O1 C1 O2 Cd1 -0.9(4) . 2_455
C2 C1 O2 Cd1 176.2(3) . 2_455
C16 C15 O3 C14 9.2(7) . .
C20 C15 O3 C14 -172.6(4) . .
C11 C14 O3 C15 -178.4(4) . .
O5 C21 O4 Cd1 -9.4(5) 1 .
O5 C21 O4 Cd1 -9.4(5) . .
C18 C21 O4 Cd1 169.2(3) . .
N1 Cd1 O4 C21 110.6(3) . .
N3 Cd1 O4 C21 -13.6(4) . .
O2 Cd1 O4 C21 -114.0(3) 2_445 .
O5 Cd1 O4 C21 5.2(3) . .
O5 Cd1 O4 C21 5.2(3) 1 .
O1 Cd1 O4 C21 -157.3(3) 2_445 .
C1 Cd1 O4 C21 -133.9(3) 2_445 .
O4 C21 O5 O5 0.00(14) . 1
C18 C21 O5 O5 0.00(5) . 1
Cd1 C21 O5 O5 0.00(5) . 1
O5 C21 O5 Cd1 0(100) 1 .
O4 C21 O5 Cd1 9.6(5) . .
C18 C21 O5 Cd1 -169.1(3) . .
N1 Cd1 O5 O5 0.00(4) . 1
N3 Cd1 O5 O5 0.00(5) . 1
O2 Cd1 O5 O5 0.00(6) 2_445 1
O4 Cd1 O5 O5 0.00(6) . 1
O1 Cd1 O5 O5 0.0(3) 2_445 1
C21 Cd1 O5 O5 0.00(14) . 1
C1 Cd1 O5 O5 0.00(10) 2_445 1
N1 Cd1 O5 C21 -93.2(3) . .
N3 Cd1 O5 C21 162.4(3) . .
O2 Cd1 O5 C21 63.5(3) 2_445 .
O5 Cd1 O5 C21 0(27) 1 .
O4 Cd1 O5 C21 -5.2(3) . .
O1 Cd1 O5 C21 78.2(5) 2_445 .
C1 Cd1 O5 C21 66.4(3) 2_445 .
C25 C26 O6 C31 178.3(4) . 3
N2 C24 N1 C22 2.5(5) . .
N2 C24 N1 Cd1 -173.4(3) . .
C23 C22 N1 C24 -1.7(6) . .
C23 C22 N1 Cd1 174.4(3) . .
N3 Cd1 N1 C24 -126.7(4) . .
O2 Cd1 N1 C24 -4.9(4) 2_445 .
O5 Cd1 N1 C24 143.3(4) . .
O5 Cd1 N1 C24 143.3(4) 1 .
O4 Cd1 N1 C24 87.8(4) . .
O1 Cd1 N1 C24 -34.5(4) 2_445 .
C21 Cd1 N1 C24 114.6(4) . .
C1 Cd1 N1 C24 -22.1(4) 2_445 .
N3 Cd1 N1 C22 58.3(4) . .
O2 Cd1 N1 C22 -180.0(3) 2_445 .
O5 Cd1 N1 C22 -31.7(4) . .
O5 Cd1 N1 C22 -31.7(4) 1 .
O4 Cd1 N1 C22 -87.3(4) . .
O1 Cd1 N1 C22 150.5(4) 2_445 .
C21 Cd1 N1 C22 -60.4(4) . .
C1 Cd1 N1 C22 162.8(4) 2_445 .
N1 C24 N2 C23 -2.3(5) . .
N1 C24 N2 C25 -179.7(4) . .
C22 C23 N2 C24 1.1(6) . .
C22 C23 N2 C25 178.4(4) . .
C26 C25 N2 C24 102.1(5) . .
C26 C25 N2 C23 -74.7(6) . .
N4 C27 N3 C28 0.1(5) . .
N4 C27 N3 Cd1 -174.7(3) . .
C29 C28 N3 C27 0.2(5) . .
C29 C28 N3 Cd1 174.6(3) . .
N1 Cd1 N3 C27 -120.6(3) . .
O2 Cd1 N3 C27 96.7(3) 2_445 .
O5 Cd1 N3 C27 -13.9(3) . .
O5 Cd1 N3 C27 -13.9(3) 1 .
O4 Cd1 N3 C27 1.5(5) . .
O1 Cd1 N3 C27 151.4(3) 2_445 .
C21 Cd1 N3 C27 -5.2(4) . .
C1 Cd1 N3 C27 124.3(4) 2_445 .
N1 Cd1 N3 C28 65.9(4) . .
O2 Cd1 N3 C28 -76.8(4) 2_445 .
O5 Cd1 N3 C28 172.7(4) . .
O5 Cd1 N3 C28 172.7(4) 1 .
O4 Cd1 N3 C28 -172.0(3) . .
O1 Cd1 N3 C28 -22.1(4) 2_445 .
C21 Cd1 N3 C28 -178.7(4) . .
C1 Cd1 N3 C28 -49.2(4) 2_445 .
N3 C27 N4 C29 -0.4(5) . .
N3 C27 N4 C30 -179.9(4) . .
C28 C29 N4 C27 0.5(5) . .
C28 C29 N4 C30 179.9(4) . .
C31 C30 N4 C27 -130.4(4) . .
C31 C30 N4 C29 50.3(7) . .
